data_1503751
loop_
_publ_author_name
'Simonovic, Stevan'
'Frison, Jean-C\'edric'
'Koyuncu, Hasan'
'Whitwood, Adrian C.'
'Douthwaite, Richard E.'

_publ_section_title
;
 Addition of N-heterocyclic carbenes to imines: phenoxide assisted
 deprotonation of an imidazolium moiety and generation of breslow
 intermediates derived from imines.
;
_journal_issue 1
_journal_name_full 'Organic letters'
_journal_page_first 245
_journal_page_last 247
_journal_paper_doi 10.1021/ol802572n
_journal_volume 11
_journal_year 2009
_chemical_formula_moiety 'C15 H20 N3, B F4'
_chemical_formula_sum 'C15 H20 B F4 N3'
_chemical_formula_weight 329.15
_chemical_name_systematic
; 
 ? 
;
_space_group_IT_number 14
_symmetry_cell_setting monoclinic
_symmetry_space_group_name_Hall '-P 2yn'
_symmetry_space_group_name_H-M 'P 1 21/n 1'
_atom_sites_solution_hydrogens geom
_atom_sites_solution_primary direct
_atom_sites_solution_secondary difmap
_audit_creation_method SHELXL-97
_cell_angle_alpha 90.00
_cell_angle_beta 107.938(2)
_cell_angle_gamma 90.00
_cell_formula_units_Z 4
_cell_length_a 12.1310(9)
_cell_length_b 8.3322(6)
_cell_length_c 16.6628(12)
_cell_measurement_reflns_used 3949
_cell_measurement_temperature 110(2)
_cell_measurement_theta_max 26.86
_cell_measurement_theta_min 2.48
_cell_volume 1602.4(2)
_computing_cell_refinement 'Bruker SMART'
_computing_data_collection 'Bruker SMART'
_computing_data_reduction 'Bruker SAINT'
_computing_molecular_graphics 'Bruker SHELXTL'
_computing_publication_material 'Bruker SHELXTL'
_computing_structure_refinement 'SHELXL-97 (Sheldrick, 1997)'
_computing_structure_solution 'SHELXS-97 (Sheldrick, 1997)'
_diffrn_ambient_temperature 110(2)
_diffrn_measured_fraction_theta_full 0.998
_diffrn_measured_fraction_theta_max 0.998
_diffrn_measurement_device_type 'CCD area detector'
_diffrn_measurement_method 'phi and omega scans'
_diffrn_radiation_monochromator graphite
_diffrn_radiation_source 'fine-focus sealed tube'
_diffrn_radiation_type MoK\a
_diffrn_radiation_wavelength 0.71073
_diffrn_reflns_av_R_equivalents 0.0285
_diffrn_reflns_av_sigmaI/netI 0.0278
_diffrn_reflns_limit_h_max 16
_diffrn_reflns_limit_h_min -16
_diffrn_reflns_limit_k_max 11
_diffrn_reflns_limit_k_min -11
_diffrn_reflns_limit_l_max 21
_diffrn_reflns_limit_l_min -22
_diffrn_reflns_number 16010
_diffrn_reflns_theta_full 28.28
_diffrn_reflns_theta_max 28.28
_diffrn_reflns_theta_min 1.84
_exptl_absorpt_coefficient_mu 0.114
_exptl_absorpt_correction_T_max 0.980
_exptl_absorpt_correction_T_min 0.889
_exptl_absorpt_correction_type multi-scan
_exptl_absorpt_process_details 'SADABS v2.03; (Sheldrick)'
_exptl_crystal_colour colourless
_exptl_crystal_density_diffrn 1.364
_exptl_crystal_density_method 'not measured'
_exptl_crystal_description block
_exptl_crystal_F_000 688
_exptl_crystal_size_max 0.28
_exptl_crystal_size_mid 0.19
_exptl_crystal_size_min 0.16
_refine_diff_density_max 0.317
_refine_diff_density_min -0.140
_refine_diff_density_rms 0.042
_refine_ls_extinction_method none
_refine_ls_goodness_of_fit_ref 1.026
_refine_ls_hydrogen_treatment mixed
_refine_ls_matrix_type full
_refine_ls_number_parameters 251
_refine_ls_number_reflns 3972
_refine_ls_number_restraints 0
_refine_ls_restrained_S_all 1.026
_refine_ls_R_factor_all 0.0583
_refine_ls_R_factor_gt 0.0434
_refine_ls_shift/su_max 0.000
_refine_ls_shift/su_mean 0.000
_refine_ls_structure_factor_coef Fsqd
_refine_ls_weighting_details 'calc w=1/[\s^2^(Fo^2^)+(0.0579P)^2^+0.3095P] where P=(Fo^2^+2Fc^2^)/3'
_refine_ls_weighting_scheme calc
_refine_ls_wR_factor_gt 0.1070
_refine_ls_wR_factor_ref 0.1152
_reflns_number_gt 3050
_reflns_number_total 3972
_reflns_threshold_expression >2sigma(I)
_cod_data_source_file ol802572n_si_002.cif
_cod_data_source_block compound6b
_cod_depositor_comments
;
The following automatic conversions were performed:

'_symmetry_cell_setting' value 'Monoclinic' changed to 'monoclinic'
according to /home/saulius/struct/CIF-dictionaries/cif_core.dic
dictionary named 'cif_core.dic' version 2.4.2 from 2011-04-26.

Automatic conversion script
Id: cif_fix_values 1715 2011-07-08 13:25:40Z adriana 
;
_cod_original_sg_symbol_H-M P2(1)/n
_cod_database_code 1503751

loop_
_symmetry_equiv_pos_as_xyz
'x, y, z'
'-x+1/2, y+1/2, -z+1/2'
'-x, -y, -z'
'x-1/2, -y-1/2, z-1/2'

loop_
_atom_site_label
_atom_site_type_symbol
_atom_site_fract_x
_atom_site_fract_y
_atom_site_fract_z
_atom_site_U_iso_or_equiv
_atom_site_adp_type
_atom_site_occupancy
_atom_site_symmetry_multiplicity
_atom_site_calc_flag
_atom_site_refinement_flags
_atom_site_disorder_assembly
_atom_site_disorder_group
C1 C 0.36774(11) 0.12459(14) 0.08413(7) 0.0268(3) Uani 1 1 d . . .
C2 C 0.39528(13) -0.12839(15) 0.05487(8) 0.0338(3) Uani 1 1 d . . .
H2 H 0.3810 -0.2342 0.0329 0.041 Uiso 1 1 calc R . .
C3 C 0.49781(12) -0.06929(16) 0.10259(8) 0.0324(3) Uani 1 1 d . . .
H3 H 0.5695 -0.1252 0.1204 0.039 Uiso 1 1 calc R . .
C4 C 0.56504(12) 0.20442(17) 0.17008(9) 0.0368(3) Uani 1 1 d . . .
H4A H 0.6133 0.2440 0.1359 0.044 Uiso 1 1 calc R . .
H4B H 0.6165 0.1519 0.2213 0.044 Uiso 1 1 calc R . .
C5 C 0.50123(13) 0.34362(17) 0.19478(8) 0.0374(3) Uani 1 1 d . . .
H5A H 0.4679 0.3073 0.2390 0.045 Uiso 1 1 calc R . .
H5B H 0.5572 0.4305 0.2191 0.045 Uiso 1 1 calc R . .
C6 C 0.31747(11) 0.28929(14) 0.08706(7) 0.0270(3) Uani 1 1 d . . .
H6 H 0.2786 0.3227 0.0274 0.032 Uiso 1 1 calc R . .
C7 C 0.18960(12) -0.01788(16) -0.00446(9) 0.0355(3) Uani 1 1 d . . .
H7 H 0.1529 0.0882 -0.0009 0.043 Uiso 1 1 calc R . .
C8 C 0.17460(14) -0.05185(18) -0.09694(9) 0.0424(4) Uani 1 1 d . . .
H8A H 0.2158 0.0298 -0.1189 0.064 Uiso 1 1 calc R . .
H8B H 0.0920 -0.0492 -0.1291 0.064 Uiso 1 1 calc R . .
H8C H 0.2063 -0.1581 -0.1024 0.064 Uiso 1 1 calc R . .
C9 C 0.13279(15) -0.1428(2) 0.03611(11) 0.0501(4) Uani 1 1 d . . .
H9A H 0.1694 -0.2474 0.0352 0.075 Uiso 1 1 calc R . .
H9B H 0.0501 -0.1498 0.0047 0.075 Uiso 1 1 calc R . .
H9C H 0.1422 -0.1119 0.0946 0.075 Uiso 1 1 calc R . .
C10 C 0.22552(11) 0.29198(14) 0.13196(7) 0.0275(3) Uani 1 1 d . . .
C11 C 0.22878(13) 0.19273(16) 0.19997(8) 0.0337(3) Uani 1 1 d . . .
H11 H 0.2893 0.1163 0.2193 0.040 Uiso 1 1 calc R . .
C12 C 0.14342(14) 0.20533(18) 0.23961(9) 0.0396(3) Uani 1 1 d . . .
H12 H 0.1462 0.1382 0.2863 0.048 Uiso 1 1 calc R . .
C13 C 0.05481(13) 0.31515(18) 0.21116(9) 0.0396(3) Uani 1 1 d . . .
H13 H -0.0038 0.3226 0.2379 0.048 Uiso 1 1 calc R . .
C14 C 0.05101(13) 0.41459(17) 0.14366(9) 0.0379(3) Uani 1 1 d . . .
H14 H -0.0097 0.4907 0.1244 0.045 Uiso 1 1 calc R . .
C15 C 0.13605(12) 0.40253(15) 0.10444(8) 0.0325(3) Uani 1 1 d . . .
H15 H 0.1332 0.4707 0.0581 0.039 Uiso 1 1 calc R . .
N1 N 0.31439(10) -0.00612(12) 0.04381(6) 0.0296(2) Uani 1 1 d . . .
N2 N 0.47876(9) 0.08866(13) 0.12078(6) 0.0292(2) Uani 1 1 d . . .
N3 N 0.40861(10) 0.40713(13) 0.12367(7) 0.0324(3) Uani 1 1 d . . .
B1 B 0.72710(15) 0.54342(18) 0.11988(10) 0.0352(3) Uani 1 1 d . . .
F1A F 0.7648(5) 0.4563(7) 0.1930(4) 0.0557(14) Uani 0.697(12) 1 d P A 1
F2A F 0.8084(4) 0.6554(7) 0.1164(4) 0.0495(9) Uani 0.697(12) 1 d P A 1
F3A F 0.7341(3) 0.4364(3) 0.05628(17) 0.0460(8) Uani 0.697(12) 1 d P A 1
F4A F 0.6146(2) 0.6001(4) 0.0953(2) 0.0600(9) Uani 0.697(12) 1 d P A 1
F1B F 0.7549(12) 0.4673(16) 0.1964(8) 0.053(3) Uani 0.303(12) 1 d P A 2
F2B F 0.7921(12) 0.6788(16) 0.1200(9) 0.077(4) Uani 0.303(12) 1 d P A 2
F3B F 0.6719(18) 0.4568(14) 0.0558(4) 0.106(6) Uani 0.303(12) 1 d P A 2
F4B F 0.6512(13) 0.6391(11) 0.1463(15) 0.128(6) Uani 0.303(12) 1 d P A 2
H3A H 0.4377(13) 0.4412(18) 0.0844(10) 0.034(4) Uiso 1 1 d . . .

loop_
_atom_site_aniso_label
_atom_site_aniso_U_11
_atom_site_aniso_U_22
_atom_site_aniso_U_33
_atom_site_aniso_U_23
_atom_site_aniso_U_13
_atom_site_aniso_U_12
C1 0.0366(7) 0.0235(6) 0.0191(5) 0.0002(4) 0.0069(5) 0.0003(5)
C2 0.0502(8) 0.0215(6) 0.0310(6) 0.0011(5) 0.0145(6) 0.0048(6)
C3 0.0437(8) 0.0266(6) 0.0279(6) 0.0051(5) 0.0124(6) 0.0075(5)
C4 0.0361(7) 0.0391(7) 0.0296(6) -0.0026(6) 0.0020(6) -0.0012(6)
C5 0.0434(8) 0.0392(7) 0.0277(6) -0.0108(6) 0.0083(6) -0.0078(6)
C6 0.0381(7) 0.0200(6) 0.0216(5) -0.0008(4) 0.0073(5) 0.0000(5)
C7 0.0365(7) 0.0255(6) 0.0393(7) -0.0077(5) 0.0041(6) -0.0006(5)
C8 0.0488(9) 0.0330(7) 0.0365(7) -0.0058(6) 0.0002(6) 0.0009(6)
C9 0.0521(10) 0.0414(9) 0.0571(10) -0.0066(7) 0.0173(8) -0.0106(7)
C10 0.0371(7) 0.0213(6) 0.0226(6) -0.0043(4) 0.0068(5) -0.0024(5)
C11 0.0452(8) 0.0274(6) 0.0276(6) 0.0012(5) 0.0100(6) 0.0006(6)
C12 0.0555(9) 0.0368(7) 0.0291(7) -0.0035(6) 0.0167(6) -0.0098(7)
C13 0.0428(8) 0.0434(8) 0.0359(7) -0.0165(6) 0.0168(6) -0.0103(6)
C14 0.0386(7) 0.0341(7) 0.0379(7) -0.0119(6) 0.0072(6) 0.0012(6)
C15 0.0407(7) 0.0247(6) 0.0295(6) -0.0029(5) 0.0069(5) -0.0003(5)
N1 0.0391(6) 0.0217(5) 0.0271(5) -0.0022(4) 0.0087(5) 0.0011(4)
N2 0.0381(6) 0.0261(5) 0.0219(5) 0.0022(4) 0.0070(4) 0.0029(4)
N3 0.0435(7) 0.0242(5) 0.0308(6) -0.0046(4) 0.0132(5) -0.0048(5)
B1 0.0466(9) 0.0222(7) 0.0334(8) 0.0005(6) 0.0075(7) -0.0002(6)
F1A 0.073(2) 0.0439(17) 0.037(3) 0.0127(14) -0.0017(16) -0.0076(15)
F2A 0.0521(14) 0.046(2) 0.0410(19) 0.0143(15) 0.0009(10) -0.0135(12)
F3A 0.0778(16) 0.0223(8) 0.0374(9) -0.0056(6) 0.0169(10) 0.0044(9)
F4A 0.0572(12) 0.0535(13) 0.0741(17) 0.0226(11) 0.0274(11) 0.0212(9)
F1B 0.078(6) 0.060(6) 0.019(4) -0.001(3) 0.013(4) -0.050(5)
F2B 0.158(10) 0.031(3) 0.030(3) -0.011(2) 0.014(5) -0.050(5)
F3B 0.167(12) 0.076(5) 0.038(2) 0.011(3) -0.025(4) -0.076(7)
F4B 0.139(8) 0.065(4) 0.213(16) 0.049(6) 0.104(10) 0.066(5)

loop_
_atom_type_symbol
_atom_type_description
_atom_type_scat_dispersion_real
_atom_type_scat_dispersion_imag
_atom_type_scat_source
C C 0.0033 0.0016 'International Tables Vol C Tables 4.2.6.8 and 6.1.1.4'
H H 0.0000 0.0000 'International Tables Vol C Tables 4.2.6.8 and 6.1.1.4'
B B 0.0013 0.0007 'International Tables Vol C Tables 4.2.6.8 and 6.1.1.4'
N N 0.0061 0.0033 'International Tables Vol C Tables 4.2.6.8 and 6.1.1.4'
F F 0.0171 0.0103 'International Tables Vol C Tables 4.2.6.8 and 6.1.1.4'

loop_
_geom_angle_atom_site_label_1
_geom_angle_atom_site_label_2
_geom_angle_atom_site_label_3
_geom_angle
N2 C1 N1 108.19(11)
N2 C1 C6 123.50(11)
N1 C1 C6 128.26(11)
C3 C2 N1 107.27(11)
C3 C2 H2 126.4
N1 C2 H2 126.4
C2 C3 N2 106.90(11)
C2 C3 H3 126.6
N2 C3 H3 126.6
N2 C4 C5 108.48(11)
N2 C4 H4A 110.0
C5 C4 H4A 110.0
N2 C4 H4B 110.0
C5 C4 H4B 110.0
H4A C4 H4B 108.4
N3 C5 C4 112.70(11)
N3 C5 H5A 109.1
C4 C5 H5A 109.1
N3 C5 H5B 109.1
C4 C5 H5B 109.1
H5A C5 H5B 107.8
N3 C6 C1 111.26(10)
N3 C6 C10 111.03(10)
C1 C6 C10 113.20(10)
N3 C6 H6 107.0
C1 C6 H6 107.0
C10 C6 H6 107.0
N1 C7 C9 109.36(12)
N1 C7 C8 110.21(12)
C9 C7 C8 113.24(12)
N1 C7 H7 108.0
C9 C7 H7 108.0
C8 C7 H7 108.0
C7 C8 H8A 109.5
C7 C8 H8B 109.5
H8A C8 H8B 109.5
C7 C8 H8C 109.5
H8A C8 H8C 109.5
H8B C8 H8C 109.5
C7 C9 H9A 109.5
C7 C9 H9B 109.5
H9A C9 H9B 109.5
C7 C9 H9C 109.5
H9A C9 H9C 109.5
H9B C9 H9C 109.5
C15 C10 C11 119.04(12)
C15 C10 C6 117.62(11)
C11 C10 C6 123.31(11)
C12 C11 C10 120.12(13)
C12 C11 H11 119.9
C10 C11 H11 119.9
C13 C12 C11 120.08(13)
C13 C12 H12 120.0
C11 C12 H12 120.0
C12 C13 C14 120.19(13)
C12 C13 H13 119.9
C14 C13 H13 119.9
C15 C14 C13 119.75(13)
C15 C14 H14 120.1
C13 C14 H14 120.1
C14 C15 C10 120.81(13)
C14 C15 H15 119.6
C10 C15 H15 119.6
C1 N1 C2 108.57(11)
C1 N1 C7 125.56(11)
C2 N1 C7 125.87(11)
C1 N2 C3 109.07(11)
C1 N2 C4 123.60(11)
C3 N2 C4 127.30(11)
C5 N3 C6 112.90(10)
C5 N3 H3A 109.6(10)
C6 N3 H3A 109.3(10)
F3B B1 F1B 115.2(6)
F3B B1 F1A 112.6(5)
F1B B1 F1A 7.3(10)
F3B B1 F2A 122.8(7)
F1B B1 F2A 112.4(5)
F1A B1 F2A 110.5(3)
F3B B1 F2B 127.6(8)
F1B B1 F2B 113.7(7)
F1A B1 F2B 113.5(6)
F2A B1 F2B 12.4(8)
F3B B1 F4A 74.5(10)
F1B B1 F4A 111.8(7)
F1A B1 F4A 118.3(3)
F2A B1 F4A 114.3(3)
F2B B1 F4A 103.5(7)
F3B B1 F4B 110.9(6)
F1B B1 F4B 88.2(11)
F1A B1 F4B 95.4(9)
F2A B1 F4B 100.3(6)
F2B B1 F4B 88.0(10)
F4A B1 F4B 37.5(9)
F3B B1 F3A 32.8(10)
F1B B1 F3A 110.6(7)
F1A B1 F3A 104.7(3)
F2A B1 F3A 100.9(3)
F2B B1 F3A 110.7(7)
F4A B1 F3A 106.04(16)
F4B B1 F3A 143.3(9)

loop_
_geom_bond_atom_site_label_1
_geom_bond_atom_site_label_2
_geom_bond_distance
C1 N2 1.3304(16)
C1 N1 1.3373(16)
C1 C6 1.5086(17)
C2 C3 1.346(2)
C2 N1 1.3869(17)
C2 H2 0.9500
C3 N2 1.3858(16)
C3 H3 0.9500
C4 N2 1.4734(17)
C4 C5 1.520(2)
C4 H4A 0.9900
C4 H4B 0.9900
C5 N3 1.4583(18)
C5 H5A 0.9900
C5 H5B 0.9900
C6 N3 1.4640(16)
C6 C10 1.5226(18)
C6 H6 1.0000
C7 N1 1.4827(17)
C7 C9 1.517(2)
C7 C8 1.522(2)
C7 H7 1.0000
C8 H8A 0.9800
C8 H8B 0.9800
C8 H8C 0.9800
C9 H9A 0.9800
C9 H9B 0.9800
C9 H9C 0.9800
C10 C15 1.3893(18)
C10 C11 1.3935(17)
C11 C12 1.393(2)
C11 H11 0.9500
C12 C13 1.380(2)
C12 H12 0.9500
C13 C14 1.386(2)
C13 H13 0.9500
C14 C15 1.384(2)
C14 H14 0.9500
C15 H15 0.9500
N3 H3A 0.881(16)
B1 F3B 1.292(6)
B1 F1B 1.369(12)
B1 F1A 1.370(5)
B1 F2A 1.371(5)
B1 F2B 1.375(13)
B1 F4A 1.382(3)
B1 F4B 1.388(9)
B1 F3A 1.407(3)

loop_
_geom_hbond_atom_site_label_D
_geom_hbond_atom_site_label_H
_geom_hbond_atom_site_label_A
_geom_hbond_distance_DH
_geom_hbond_distance_HA
_geom_hbond_distance_DA
_geom_hbond_angle_DHA
_geom_hbond_site_symmetry_A
N3 H3A F4A 0.881(16) 2.480(16) 3.128(3) 130.8(12) .
N3 H3A F3B 0.881(16) 2.457(17) 3.064(6) 126.5(13) 3_665

loop_
_geom_torsion_atom_site_label_1
_geom_torsion_atom_site_label_2
_geom_torsion_atom_site_label_3
_geom_torsion_atom_site_label_4
_geom_torsion
N1 C2 C3 N2 0.30(14)
N2 C4 C5 N3 -48.91(15)
N2 C1 C6 N3 8.56(16)
N1 C1 C6 N3 -168.66(12)
N2 C1 C6 C10 -117.30(13)
N1 C1 C6 C10 65.48(16)
N3 C6 C10 C15 85.80(13)
C1 C6 C10 C15 -148.22(11)
N3 C6 C10 C11 -92.46(14)
C1 C6 C10 C11 33.52(16)
C15 C10 C11 C12 -0.21(19)
C6 C10 C11 C12 178.02(12)
C10 C11 C12 C13 0.6(2)
C11 C12 C13 C14 -0.7(2)
C12 C13 C14 C15 0.5(2)
C13 C14 C15 C10 -0.1(2)
C11 C10 C15 C14 -0.03(19)
C6 C10 C15 C14 -178.36(11)
N2 C1 N1 C2 -0.62(13)
C6 C1 N1 C2 176.94(12)
N2 C1 N1 C7 179.32(11)
C6 C1 N1 C7 -3.1(2)
C3 C2 N1 C1 0.18(14)
C3 C2 N1 C7 -179.75(12)
C9 C7 N1 C1 -117.80(14)
C8 C7 N1 C1 117.10(14)
C9 C7 N1 C2 62.12(16)
C8 C7 N1 C2 -62.98(16)
N1 C1 N2 C3 0.81(13)
C6 C1 N2 C3 -176.89(11)
N1 C1 N2 C4 179.10(11)
C6 C1 N2 C4 1.40(18)
C2 C3 N2 C1 -0.70(14)
C2 C3 N2 C4 -178.90(12)
C5 C4 N2 C1 18.11(17)
C5 C4 N2 C3 -163.93(12)
C4 C5 N3 C6 62.48(15)
C1 C6 N3 C5 -39.45(14)
C10 C6 N3 C5 87.60(13)
